data_4121633
loop_
_publ_author_name
'King, David M.'
'McMaster, Jonathan'
'Tuna, Floriana'
'McInnes, Eric J. L.'
'Lewis, William'
'Blake, Alexander J.'
'Liddle, Stephen T.'

_publ_section_title
;
 Synthesis and Characterization of an f-Block Terminal Parent Imido
 [U&#x2550;NH] Complex: A Masked Uranium(IV) Nitride.
;
_journal_issue 15
_journal_name_full 'Journal of the American Chemical Society'
_journal_page_first 5619
_journal_paper_doi 10.1021/ja502405e
_journal_volume 136
_journal_year 2014
_chemical_formula_moiety 'C66 H152 N10 Na2 Si6 U2'
_chemical_formula_sum 'C66 H152 N10 Na2 Si6 U2'
_chemical_formula_weight 1776.55
_chemical_name_systematic
;
 ?
;
_space_group_crystal_system monoclinic
_space_group_IT_number 14
_space_group_name_Hall '-P 2yn'
_space_group_name_H-M_alt 'P 1 21/n 1'
_symmetry_space_group_name_Hall '-P 2yn'
_symmetry_space_group_name_H-M 'P 1 21/n 1'
_atom_sites_solution_hydrogens mixed
_atom_sites_solution_primary direct
_atom_sites_solution_secondary difmap
_audit_creation_date 2014-02-13
_audit_creation_method
;
Olex2 1.2
(compiled 2013.12.10 svn.r2850 for OlexSys, GUI svn.r4736)
;
_cell_angle_alpha 90
_cell_angle_beta 104.0952(12)
_cell_angle_gamma 90
_cell_formula_units_Z 2
_cell_length_a 14.9841(2)
_cell_length_b 13.84682(15)
_cell_length_c 20.9585(2)
_cell_measurement_reflns_used 9604
_cell_measurement_temperature 120(2)
_cell_measurement_theta_max 74.3110
_cell_measurement_theta_min 3.2630
_cell_volume 4217.59(9)
_computing_cell_refinement
;
CrysAlisPro, Agilent Technologies,
Version 1.171.36.28a (release 18-03-2013 CrysAlis171 .NET)
(compiled Mar 18 2013,11:47:30)
;
_computing_data_collection
;
CrysAlisPro, Agilent Technologies,
Version 1.171.36.28a (release 18-03-2013 CrysAlis171 .NET)
(compiled Mar 18 2013,11:47:30)
;
_computing_data_reduction
;
CrysAlisPro, Agilent Technologies,
Version 1.171.36.28a (release 18-03-2013 CrysAlis171 .NET)
(compiled Mar 18 2013,11:47:30)
;
_computing_molecular_graphics 'Olex2 (Dolomanov et al., 2009)'
_computing_publication_material 'Olex2 (Dolomanov et al., 2009)'
_computing_structure_refinement 'ShelXL (Sheldrick, 2008)'
_computing_structure_solution 'ShelXS (Sheldrick, 2008)'
_diffrn_ambient_temperature 120(2)
_diffrn_detector 'CCD area detector'
_diffrn_detector_area_resol_mean 10.6296
_diffrn_detector_type 'Agilent Diffraction Atlas detector'
_diffrn_measured_fraction_theta_full 0.991
_diffrn_measured_fraction_theta_max 0.957
_diffrn_measurement_device '\k-geometry diffractometer'
_diffrn_measurement_device_type 'GV1000, Atlas'
_diffrn_measurement_method '\w scans'
_diffrn_orient_matrix_UB_11 -0.0134869000
_diffrn_orient_matrix_UB_12 -0.1050750000
_diffrn_orient_matrix_UB_13 -0.0247460000
_diffrn_orient_matrix_UB_21 -0.0818853000
_diffrn_orient_matrix_UB_22 -0.0109404000
_diffrn_orient_matrix_UB_23 0.0318540000
_diffrn_orient_matrix_UB_31 -0.0658847000
_diffrn_orient_matrix_UB_32 0.0350609000
_diffrn_orient_matrix_UB_33 -0.0641446000
_diffrn_radiation_collimation 'focusing mirrors'
_diffrn_radiation_monochromator mirror
_diffrn_radiation_probe x-ray
_diffrn_radiation_type CuK\a
_diffrn_radiation_wavelength 1.54184
_diffrn_reflns_av_R_equivalents 0.0252
_diffrn_reflns_av_unetI/netI 0.0291
_diffrn_reflns_Laue_measured_fraction_full 0.991
_diffrn_reflns_Laue_measured_fraction_max 0.957
_diffrn_reflns_limit_h_max 18
_diffrn_reflns_limit_h_min -16
_diffrn_reflns_limit_k_max 17
_diffrn_reflns_limit_k_min -15
_diffrn_reflns_limit_l_max 18
_diffrn_reflns_limit_l_min -26
_diffrn_reflns_number 17321
_diffrn_reflns_point_group_measured_fraction_full 0.991
_diffrn_reflns_point_group_measured_fraction_max 0.957
_diffrn_reflns_theta_full 67.684
_diffrn_reflns_theta_max 74.446
_diffrn_reflns_theta_min 3.279
_diffrn_source 'microfocus sealed tube'
_diffrn_source_target Cu
_diffrn_source_type 'Agilent Diffraction microfocus tube'
_exptl_absorpt_coefficient_mu 11.943
_exptl_absorpt_correction_T_max 0.814
_exptl_absorpt_correction_T_min 0.243
_exptl_absorpt_correction_type gaussian
_exptl_absorpt_process_details
;
CrysAlisPro, Agilent Technologies,
Version 1.171.36.28a (release 18-03-2013 CrysAlis171 .NET)
(compiled Mar 18 2013,11:47:30)
Numerical absorption correction based on gaussian integration over
            a multifaceted crystal model
;
_exptl_crystal_colour pink
_exptl_crystal_colour_primary pink
_exptl_crystal_density_diffrn 1.399
_exptl_crystal_description block
_exptl_crystal_F_000 1816
_exptl_crystal_size_max 0.2224
_exptl_crystal_size_mid 0.1453
_exptl_crystal_size_min 0.0376
_refine_diff_density_max 0.891
_refine_diff_density_min -0.680
_refine_diff_density_rms 0.082
_refine_ls_extinction_method none
_refine_ls_goodness_of_fit_ref 1.024
_refine_ls_hydrogen_treatment mixed
_refine_ls_matrix_type full
_refine_ls_number_parameters 409
_refine_ls_number_reflns 8259
_refine_ls_number_restraints 1
_refine_ls_restrained_S_all 1.024
_refine_ls_R_factor_all 0.0241
_refine_ls_R_factor_gt 0.0205
_refine_ls_shift/su_max 0.002
_refine_ls_shift/su_mean 0.000
_refine_ls_structure_factor_coef Fsqd
_refine_ls_weighting_details 'w=1/[\s^2^(Fo^2^)+(0.0245P)^2^+0.6731P] where P=(Fo^2^+2Fc^2^)/3'
_refine_ls_weighting_scheme calc
_refine_ls_wR_factor_gt 0.0483
_refine_ls_wR_factor_ref 0.0500
_reflns_Friedel_coverage 0.000
_reflns_number_gt 7523
_reflns_number_total 8259
_reflns_threshold_expression 'I > 2\s(I)'
_cod_data_source_file ja502405e_si_002.cif
_cod_data_source_block 2b
_cod_depositor_comments 'Adding full bibliography for 4121632--4121637.cif.'
_cod_original_cell_volume 4217.60(9)
_cod_database_code 4121633
_nottingham_internal_coll_name UDKIOW
_nottingham_internal_coll_number 12730
_nottingham_internal_coll_client DK/STL
_nottingham_internal_coll_type custom
_nottingham_internal_coll_frame_time 1+4
_nottingham_internal_coll_frame_width 1
_nottingham_internal_coll_frame_method \w
_nottingham_internal_coll_user DMK
_nottingham_internal_coll_date 16/08/2012
_nottingham_internal_coll_location NOTTS
_nottingham_internal_process_user DMK
_nottingham_internal_process_date 28/08/2013
_nottingham_internal_solution_user DMK
_nottingham_internal_solution_date 28/08/2013
_nottingham_internal_refinement_user DMK
_nottingham_internal_refinement_date 28/08/2013
_nottingham_internal_self_validation_user DMK
_nottingham_internal_self_validation_date 14/02/2014
_shelxl_version_number 2014-1
_chemical_oxdiff_formula 'C66 H152 N10 Si6 Na2 U2'
_chemical_oxdiff_usercomment 'UDKIOW #12730 IN FOMBLIN FILM ON MICROMOUNT FOR DMK/STL'
_shelx_space_group_comment
;
The symmetry employed for this shelxl refinement is uniquely defined
by the following loop, which should always be used as a source of
symmetry information in preference to the above space-group names.
They are only intended as comments.
;
_reflns_odcompleteness_completeness 99.03
_reflns_odcompleteness_iscentric 1
_reflns_odcompleteness_theta 67.13
_olex2_refinement_description
;
1. Fixed Uiso
 At 1.2 times of:
  All C(H) groups, All C(H,H) groups
 At 1.5 times of:
  All C(H,H,H) groups, All N(H) groups
2. Restrained distances
 N5-H5
 0.98 with sigma of 0.01
3.a Ternary CH refined with riding coordinates:
 C1(H1), C4(H4), C7(H7), C12(H12), C15(H15), C18(H18), C23(H23), C26(H26),
 C29(H29)
3.b Secondary CH2 refined with riding coordinates:
 C10(H10A,H10B), C11(H11A,H11B), C21(H21A,H21B), C22(H22A,H22B), C32(H32A,
 H32B), C33(H33A,H33B)
3.c Idealised Me refined as rotating group:
 C2(H2A,H2B,H2C), C3(H3A,H3B,H3C), C5(H5A,H5B,H5C), C6(H6A,H6B,H6C), C8(H8A,
 H8B,H8C), C9(H9A,H9B,H9C), C13(H13A,H13B,H13C), C14(H14A,H14B,H14C), C16(H16A,
 H16B,H16C), C17(H17A,H17B,H17C), C19(H19A,H19B,H19C), C20(H20A,H20B,H20C),
 C24(H24A,H24B,H24C), C25(H25A,H25B,H25C), C27(H27A,H27B,H27C), C28(H28A,H28B,
 H28C), C30(H30A,H30B,H30C), C31(H31A,H31B,H31C)
;

loop_
_space_group_symop_operation_xyz
'x, y, z'
'-x+1/2, y+1/2, -z+1/2'
'-x, -y, -z'
'x-1/2, -y-1/2, z-1/2'

loop_
_atom_site_label
_atom_site_type_symbol
_atom_site_fract_x
_atom_site_fract_y
_atom_site_fract_z
_atom_site_U_iso_or_equiv
_atom_site_adp_type
_atom_site_occupancy
_atom_site_site_symmetry_order
_atom_site_calc_flag
_atom_site_refinement_flags_posn
U1 U 0.87978(2) 0.90945(2) 0.11912(2) 0.01621(3) Uani 1 1 d .
Si1 Si 0.86804(5) 0.64432(5) 0.09931(4) 0.01970(15) Uani 1 1 d .
Si2 Si 0.70876(5) 1.07273(6) 0.00833(4) 0.02430(16) Uani 1 1 d .
Si3 Si 1.03427(5) 1.01910(6) 0.26674(4) 0.02229(15) Uani 1 1 d .
Na1 Na 0.94335(9) 0.93192(10) -0.05089(6) 0.0325(3) Uani 1 1 d .
N1 N 0.86362(16) 0.74824(16) 0.14334(11) 0.0194(5) Uani 1 1 d .
N2 N 0.74100(16) 0.97547(17) 0.05993(11) 0.0205(5) Uani 1 1 d .
N3 N 0.92696(17) 0.99514(18) 0.21666(12) 0.0233(5) Uani 1 1 d .
N4 N 0.75291(16) 0.88974(18) 0.18901(11) 0.0196(5) Uani 1 1 d .
N5 N 0.98083(17) 0.92309(19) 0.06518(12) 0.0237(5) Uani 1 1 d D
H5 H 1.0328(18) 0.879(2) 0.0709(19) 0.036 Uiso 1 1 d DR
C1 C 0.8766(2) 0.6806(2) 0.01330(14) 0.0253(6) Uani 1 1 d .
H1 H 0.9349 0.7184 0.0192 0.030 Uiso 1 1 calc R
C2 C 0.8865(3) 0.5926(3) -0.02949(17) 0.0394(8) Uani 1 1 d .
H2A H 0.9362 0.5509 -0.0053 0.059 Uiso 1 1 calc GR
H2B H 0.9010 0.6147 -0.0702 0.059 Uiso 1 1 calc GR
H2C H 0.8287 0.5563 -0.0402 0.059 Uiso 1 1 calc GR
C3 C 0.7997(2) 0.7455(2) -0.02605(14) 0.0315(7) Uani 1 1 d .
H3A H 0.7421 0.7087 -0.0381 0.047 Uiso 1 1 calc GR
H3B H 0.8162 0.7679 -0.0660 0.047 Uiso 1 1 calc GR
H3C H 0.7917 0.8012 0.0008 0.047 Uiso 1 1 calc GR
C4 C 0.7625(2) 0.5660(2) 0.09898(15) 0.0286(7) Uani 1 1 d .
H4 H 0.7552 0.5683 0.1451 0.034 Uiso 1 1 calc R
C5 C 0.7726(3) 0.4585(2) 0.08430(19) 0.0400(8) Uani 1 1 d .
H5A H 0.7858 0.4516 0.0410 0.060 Uiso 1 1 calc GR
H5B H 0.7152 0.4247 0.0846 0.060 Uiso 1 1 calc GR
H5C H 0.8232 0.4307 0.1180 0.060 Uiso 1 1 calc GR
C6 C 0.6727(2) 0.6054(3) 0.05662(17) 0.0344(7) Uani 1 1 d .
H6A H 0.6670 0.6739 0.0666 0.052 Uiso 1 1 calc GR
H6B H 0.6209 0.5695 0.0659 0.052 Uiso 1 1 calc GR
H6C H 0.6724 0.5981 0.0101 0.052 Uiso 1 1 calc GR
C7 C 0.9736(2) 0.5669(2) 0.13427(16) 0.0298(7) Uani 1 1 d .
H7 H 0.9651 0.5042 0.1099 0.036 Uiso 1 1 calc R
C8 C 1.0614(2) 0.6134(3) 0.12423(18) 0.0376(8) Uani 1 1 d .
H8A H 1.0591 0.6156 0.0771 0.056 Uiso 1 1 calc GR
H8B H 1.1147 0.5753 0.1471 0.056 Uiso 1 1 calc GR
H8C H 1.0667 0.6792 0.1420 0.056 Uiso 1 1 calc GR
C9 C 0.9852(3) 0.5441(3) 0.20782(18) 0.0428(9) Uani 1 1 d .
H9A H 0.9948 0.6043 0.2331 0.064 Uiso 1 1 calc GR
H9B H 1.0385 0.5017 0.2231 0.064 Uiso 1 1 calc GR
H9C H 0.9297 0.5119 0.2140 0.064 Uiso 1 1 calc GR
C10 C 0.8395(2) 0.7381(2) 0.20736(13) 0.0217(6) Uani 1 1 d .
H10A H 0.8877 0.7684 0.2424 0.026 Uiso 1 1 calc R
H10B H 0.8361 0.6687 0.2181 0.026 Uiso 1 1 calc R
C11 C 0.7474(2) 0.7860(2) 0.20455(13) 0.0221(6) Uani 1 1 d .
H11A H 0.6987 0.7546 0.1704 0.027 Uiso 1 1 calc R
H11B H 0.7314 0.7786 0.2474 0.027 Uiso 1 1 calc R
C12 C 0.6668(2) 1.0367(3) -0.08181(16) 0.0321(7) Uani 1 1 d .
H12 H 0.6462 1.0969 -0.1076 0.039 Uiso 1 1 calc R
C13 C 0.5848(2) 0.9676(3) -0.09404(16) 0.0393(8) Uani 1 1 d .
H13A H 0.6036 0.9068 -0.0708 0.059 Uiso 1 1 calc GR
H13B H 0.5634 0.9551 -0.1413 0.059 Uiso 1 1 calc GR
H13C H 0.5350 0.9968 -0.0778 0.059 Uiso 1 1 calc GR
C14 C 0.7429(2) 0.9912(3) -0.10925(18) 0.0408(9) Uani 1 1 d .
H14A H 0.7911 1.0392 -0.1090 0.061 Uiso 1 1 calc GR
H14B H 0.7170 0.9693 -0.1544 0.061 Uiso 1 1 calc GR
H14C H 0.7695 0.9360 -0.0819 0.061 Uiso 1 1 calc GR
C15 C 0.8146(2) 1.1494(3) 0.0135(2) 0.0391(8) Uani 1 1 d .
H15 H 0.8619 1.1055 0.0027 0.047 Uiso 1 1 calc R
C16 C 0.8008(3) 1.2313(3) -0.0375(2) 0.0564(11) Uani 1 1 d .
H16A H 0.7725 1.2053 -0.0812 0.085 Uiso 1 1 calc GR
H16B H 0.8605 1.2600 -0.0376 0.085 Uiso 1 1 calc GR
H16C H 0.7606 1.2808 -0.0260 0.085 Uiso 1 1 calc GR
C17 C 0.8581(3) 1.1911(3) 0.0816(2) 0.0544(12) Uani 1 1 d .
H17A H 0.8131 1.2318 0.0959 0.082 Uiso 1 1 calc GR
H17B H 0.9120 1.2300 0.0795 0.082 Uiso 1 1 calc GR
H17C H 0.8771 1.1382 0.1131 0.082 Uiso 1 1 calc GR
C18 C 0.6094(2) 1.1410(2) 0.02973(17) 0.0299(7) Uani 1 1 d .
H18 H 0.5628 1.0904 0.0322 0.036 Uiso 1 1 calc R
C19 C 0.6308(3) 1.1909(3) 0.0970(2) 0.0465(9) Uani 1 1 d .
H19A H 0.6727 1.1504 0.1293 0.070 Uiso 1 1 calc GR
H19B H 0.5735 1.2005 0.1109 0.070 Uiso 1 1 calc GR
H19C H 0.6597 1.2536 0.0939 0.070 Uiso 1 1 calc GR
C20 C 0.5588(3) 1.2126(3) -0.0226(2) 0.0437(9) Uani 1 1 d .
H20A H 0.6001 1.2659 -0.0265 0.066 Uiso 1 1 calc GR
H20B H 0.5047 1.2381 -0.0098 0.066 Uiso 1 1 calc GR
H20C H 0.5392 1.1795 -0.0651 0.066 Uiso 1 1 calc GR
C21 C 0.66611(19) 0.9160(2) 0.07527(14) 0.0205(5) Uani 1 1 d .
H21A H 0.6753 0.8474 0.0653 0.025 Uiso 1 1 calc R
H21B H 0.6061 0.9370 0.0473 0.025 Uiso 1 1 calc R
C22 C 0.6650(2) 0.9260(2) 0.14722(14) 0.0230(6) Uani 1 1 d .
H22A H 0.6566 0.9947 0.1576 0.028 Uiso 1 1 calc R
H22B H 0.6130 0.8887 0.1561 0.028 Uiso 1 1 calc R
C23 C 1.1197(2) 0.9335(3) 0.24252(17) 0.0317(7) Uani 1 1 d .
H23 H 1.1148 0.9459 0.1948 0.038 Uiso 1 1 calc R
C24 C 1.1007(3) 0.8262(3) 0.2477(3) 0.0565(12) Uani 1 1 d .
H24A H 1.1084 0.8087 0.2941 0.085 Uiso 1 1 calc GR
H24B H 1.1439 0.7888 0.2292 0.085 Uiso 1 1 calc GR
H24C H 1.0375 0.8119 0.2234 0.085 Uiso 1 1 calc GR
C25 C 1.2202(2) 0.9542(3) 0.27746(18) 0.0384(8) Uani 1 1 d .
H25A H 1.2335 1.0228 0.2728 0.058 Uiso 1 1 calc GR
H25B H 1.2608 0.9150 0.2577 0.058 Uiso 1 1 calc GR
H25C H 1.2306 0.9381 0.3242 0.058 Uiso 1 1 calc GR
C26 C 1.0761(2) 1.1470(2) 0.25557(15) 0.0283(6) Uani 1 1 d .
H26 H 1.1356 1.1561 0.2892 0.034 Uiso 1 1 calc R
C27 C 1.0958(3) 1.1637(3) 0.18815(17) 0.0387(8) Uani 1 1 d .
H27A H 1.1466 1.1219 0.1834 0.058 Uiso 1 1 calc GR
H27B H 1.1128 1.2314 0.1843 0.058 Uiso 1 1 calc GR
H27C H 1.0407 1.1485 0.1536 0.058 Uiso 1 1 calc GR
C28 C 1.0094(3) 1.2244(2) 0.26846(17) 0.0370(8) Uani 1 1 d .
H28A H 0.9505 1.2185 0.2358 0.055 Uiso 1 1 calc GR
H28B H 1.0355 1.2886 0.2651 0.055 Uiso 1 1 calc GR
H28C H 0.9997 1.2157 0.3127 0.055 Uiso 1 1 calc GR
C29 C 1.0328(2) 1.0114(3) 0.35714(15) 0.0307(7) Uani 1 1 d .
H29 H 0.9800 1.0525 0.3620 0.037 Uiso 1 1 calc R
C30 C 1.0141(3) 0.9110(3) 0.3807(2) 0.0529(12) Uani 1 1 d .
H30A H 0.9629 0.8814 0.3484 0.079 Uiso 1 1 calc GR
H30B H 0.9980 0.9162 0.4232 0.079 Uiso 1 1 calc GR
H30C H 1.0692 0.8709 0.3856 0.079 Uiso 1 1 calc GR
C31 C 1.1175(3) 1.0534(3) 0.40439(16) 0.0442(9) Uani 1 1 d .
H31A H 1.1714 1.0139 0.4034 0.066 Uiso 1 1 calc GR
H31B H 1.1081 1.0538 0.4491 0.066 Uiso 1 1 calc GR
H31C H 1.1275 1.1196 0.3911 0.066 Uiso 1 1 calc GR
C32 C 0.8449(2) 1.0315(2) 0.23694(16) 0.0288(7) Uani 1 1 d .
H32A H 0.8085 1.0735 0.2019 0.035 Uiso 1 1 calc R
H32B H 0.8649 1.0707 0.2774 0.035 Uiso 1 1 calc R
C33 C 0.7854(2) 0.9488(2) 0.24965(14) 0.0272(6) Uani 1 1 d .
H33A H 0.8212 0.9077 0.2855 0.033 Uiso 1 1 calc R
H33B H 0.7318 0.9748 0.2638 0.033 Uiso 1 1 calc R

loop_
_atom_site_aniso_label
_atom_site_aniso_U_11
_atom_site_aniso_U_22
_atom_site_aniso_U_33
_atom_site_aniso_U_23
_atom_site_aniso_U_13
_atom_site_aniso_U_12
U1 0.01455(5) 0.01537(5) 0.01895(5) 0.00027(3) 0.00455(3) 0.00049(3)
Si1 0.0243(4) 0.0158(3) 0.0192(3) 0.0003(3) 0.0056(3) 0.0024(3)
Si2 0.0176(4) 0.0227(4) 0.0334(4) 0.0087(3) 0.0079(3) 0.0037(3)
Si3 0.0199(4) 0.0226(4) 0.0235(4) -0.0057(3) 0.0037(3) -0.0029(3)
Na1 0.0349(7) 0.0373(7) 0.0267(6) -0.0040(5) 0.0100(5) -0.0125(6)
N1 0.0218(11) 0.0181(12) 0.0186(10) 0.0017(9) 0.0055(9) -0.0001(9)
N2 0.0177(11) 0.0188(11) 0.0244(12) 0.0029(9) 0.0038(9) 0.0012(9)
N3 0.0198(12) 0.0207(12) 0.0293(12) -0.0060(10) 0.0056(10) 0.0005(9)
N4 0.0165(11) 0.0223(12) 0.0197(11) -0.0045(9) 0.0040(9) -0.0003(9)
N5 0.0202(12) 0.0268(13) 0.0271(12) 0.0004(10) 0.0116(10) -0.0009(10)
C1 0.0309(16) 0.0251(15) 0.0218(13) -0.0017(12) 0.0103(12) 0.0031(12)
C2 0.053(2) 0.040(2) 0.0266(16) -0.0071(14) 0.0109(15) 0.0110(16)
C3 0.0433(19) 0.0334(17) 0.0171(13) 0.0030(12) 0.0060(12) 0.0062(15)
C4 0.0414(19) 0.0204(14) 0.0246(15) -0.0019(12) 0.0090(13) -0.0062(13)
C5 0.050(2) 0.0239(17) 0.044(2) -0.0011(15) 0.0066(16) -0.0053(15)
C6 0.0297(17) 0.0376(19) 0.0362(18) -0.0032(15) 0.0085(14) -0.0065(14)
C7 0.0328(17) 0.0263(16) 0.0304(16) -0.0003(13) 0.0078(13) 0.0075(13)
C8 0.0309(18) 0.041(2) 0.0404(19) 0.0017(16) 0.0082(14) 0.0063(15)
C9 0.042(2) 0.047(2) 0.0367(19) 0.0137(17) 0.0046(15) 0.0172(17)
C10 0.0277(15) 0.0207(14) 0.0174(12) 0.0016(11) 0.0068(11) -0.0014(11)
C11 0.0236(14) 0.0245(15) 0.0187(12) -0.0001(11) 0.0061(10) -0.0014(11)
C12 0.0279(16) 0.0388(19) 0.0325(16) 0.0151(14) 0.0129(13) 0.0082(14)
C13 0.0301(18) 0.061(2) 0.0261(16) 0.0029(16) 0.0060(13) 0.0000(16)
C14 0.0324(18) 0.054(2) 0.0405(19) 0.0077(17) 0.0186(15) 0.0077(16)
C15 0.0241(16) 0.0289(17) 0.066(2) 0.0137(17) 0.0154(16) 0.0016(13)
C16 0.054(3) 0.040(2) 0.079(3) 0.026(2) 0.023(2) -0.0063(19)
C17 0.036(2) 0.037(2) 0.076(3) 0.019(2) -0.0126(19) -0.0149(17)
C18 0.0217(15) 0.0217(15) 0.0467(18) 0.0057(14) 0.0092(13) 0.0049(12)
C19 0.046(2) 0.0303(19) 0.061(2) -0.0065(18) 0.0077(18) 0.0142(16)
C20 0.0325(19) 0.036(2) 0.063(2) 0.0173(18) 0.0125(17) 0.0156(15)
C21 0.0148(13) 0.0204(14) 0.0255(14) 0.0000(11) 0.0034(10) -0.0011(10)
C22 0.0186(14) 0.0236(14) 0.0281(15) -0.0022(11) 0.0081(11) 0.0008(11)
C23 0.0204(15) 0.0391(18) 0.0324(16) -0.0115(14) 0.0003(12) 0.0021(13)
C24 0.029(2) 0.041(2) 0.095(3) -0.021(2) 0.006(2) 0.0017(17)
C25 0.0243(17) 0.049(2) 0.0384(18) -0.0057(16) 0.0012(13) 0.0011(15)
C26 0.0291(16) 0.0285(16) 0.0263(15) -0.0013(12) 0.0046(12) -0.0092(13)
C27 0.039(2) 0.042(2) 0.0367(18) 0.0057(16) 0.0138(15) -0.0020(16)
C28 0.048(2) 0.0253(16) 0.0383(18) -0.0045(14) 0.0121(15) -0.0047(15)
C29 0.0341(17) 0.0329(17) 0.0259(15) 0.0024(13) 0.0088(13) 0.0036(14)
C30 0.050(2) 0.055(3) 0.042(2) 0.0185(19) -0.0099(18) -0.024(2)
C31 0.070(3) 0.038(2) 0.0202(15) -0.0044(15) 0.0029(15) -0.0110(19)
C32 0.0242(15) 0.0272(16) 0.0355(16) -0.0135(13) 0.0082(12) -0.0010(12)
C33 0.0242(15) 0.0352(17) 0.0238(14) -0.0102(13) 0.0088(11) 0.0013(13)

loop_
_atom_type_symbol
_atom_type_description
_atom_type_scat_dispersion_real
_atom_type_scat_dispersion_imag
_atom_type_scat_source
C C 0.0181 0.0091 'International Tables Vol C Tables 4.2.6.8 and 6.1.1.4'
H H 0.0000 0.0000 'International Tables Vol C Tables 4.2.6.8 and 6.1.1.4'
N N 0.0311 0.0180 'International Tables Vol C Tables 4.2.6.8 and 6.1.1.4'
Na Na 0.1353 0.1239 'International Tables Vol C Tables 4.2.6.8 and 6.1.1.4'
Si Si 0.2541 0.3302 'International Tables Vol C Tables 4.2.6.8 and 6.1.1.4'
U U -4.3638 13.4090 'International Tables Vol C Tables 4.2.6.8 and 6.1.1.4'

loop_
_geom_angle_atom_site_label_1
_geom_angle_atom_site_label_2
_geom_angle_atom_site_label_3
_geom_angle
_geom_angle_site_symmetry_1
_geom_angle_site_symmetry_3
N1 U1 N2 111.54(8) . .
N1 U1 N3 109.00(8) . .
N1 U1 N4 69.88(8) . .
N2 U1 N4 70.83(8) . .
N3 U1 N2 108.00(9) . .
N3 U1 N4 71.04(8) . .
N5 U1 N1 109.35(9) . .
N5 U1 N2 110.10(9) . .
N5 U1 N3 108.80(9) . .
N5 U1 N4 179.02(9) . .
N1 Si1 C1 107.91(12) . .
N1 Si1 C4 109.62(13) . .
N1 Si1 C7 113.68(13) . .
C1 Si1 C4 113.05(14) . .
C7 Si1 C1 105.76(14) . .
C7 Si1 C4 106.88(15) . .
N2 Si2 C12 113.11(14) . .
N2 Si2 C15 107.49(14) . .
N2 Si2 C18 110.85(13) . .
C12 Si2 C18 105.96(15) . .
C15 Si2 C12 105.84(16) . .
C15 Si2 C18 113.60(16) . .
N3 Si3 C23 107.81(13) . .
N3 Si3 C26 112.88(14) . .
N3 Si3 C29 111.12(14) . .
C23 Si3 C26 106.41(15) . .
C23 Si3 C29 113.73(15) . .
C29 Si3 C26 104.90(14) . .
U1 Na1 H5 105.7(8) 3_775 .
N5 Na1 U1 112.80(7) . 3_775
N5 Na1 U1 25.76(6) 3_775 3_775
N5 Na1 N5 99.99(9) 3_775 .
N5 Na1 H5 21.0(4) . .
N5 Na1 H5 101.9(9) 3_775 .
Si1 N1 U1 132.02(12) . .
C10 N1 U1 110.65(17) . .
C10 N1 Si1 117.20(18) . .
Si2 N2 U1 135.90(13) . .
C21 N2 U1 106.84(17) . .
C21 N2 Si2 117.22(19) . .
Si3 N3 U1 132.33(13) . .
C32 N3 U1 109.28(18) . .
C32 N3 Si3 118.4(2) . .
C11 N4 U1 107.69(16) . .
C11 N4 C22 111.8(2) . .
C11 N4 C33 111.7(2) . .
C22 N4 U1 106.80(16) . .
C22 N4 C33 112.1(2) . .
C33 N4 U1 106.39(16) . .
U1 N5 Na1 122.36(12) . .
U1 N5 Na1 125.10(12) . 3_775
U1 N5 H5 123(2) . .
Na1 N5 Na1 80.01(9) 3_775 .
Na1 N5 H5 98(2) . .
Na1 N5 H5 99(2) 3_775 .
Si1 C1 H1 106.2 . .
C2 C1 Si1 112.4(2) . .
C2 C1 H1 106.2 . .
C3 C1 Si1 116.6(2) . .
C3 C1 H1 106.2 . .
C3 C1 C2 108.4(3) . .
C1 C2 H2A 109.5 . .
C1 C2 H2B 109.5 . .
C1 C2 H2C 109.5 . .
H2A C2 H2B 109.5 . .
H2A C2 H2C 109.5 . .
H2B C2 H2C 109.5 . .
C1 C3 H3A 109.5 . .
C1 C3 H3B 109.5 . .
C1 C3 H3C 109.5 . .
H3A C3 H3B 109.5 . .
H3A C3 H3C 109.5 . .
H3B C3 H3C 109.5 . .
Si1 C4 H4 105.3 . .
C5 C4 Si1 115.4(2) . .
C5 C4 H4 105.3 . .
C6 C4 Si1 114.3(2) . .
C6 C4 H4 105.3 . .
C6 C4 C5 110.3(3) . .
C4 C5 H5A 109.5 . .
C4 C5 H5B 109.5 . .
C4 C5 H5C 109.5 . .
H5A C5 H5B 109.5 . .
H5A C5 H5C 109.5 . .
H5B C5 H5C 109.5 . .
C4 C6 H6A 109.5 . .
C4 C6 H6B 109.5 . .
C4 C6 H6C 109.5 . .
H6A C6 H6B 109.5 . .
H6A C6 H6C 109.5 . .
H6B C6 H6C 109.5 . .
Si1 C7 H7 107.6 . .
C8 C7 Si1 111.9(2) . .
C8 C7 H7 107.6 . .
C8 C7 C9 109.5(3) . .
C9 C7 Si1 112.4(2) . .
C9 C7 H7 107.6 . .
C7 C8 H8A 109.5 . .
C7 C8 H8B 109.5 . .
C7 C8 H8C 109.5 . .
H8A C8 H8B 109.5 . .
H8A C8 H8C 109.5 . .
H8B C8 H8C 109.5 . .
C7 C9 H9A 109.5 . .
C7 C9 H9B 109.5 . .
C7 C9 H9C 109.5 . .
H9A C9 H9B 109.5 . .
H9A C9 H9C 109.5 . .
H9B C9 H9C 109.5 . .
N1 C10 H10A 109.6 . .
N1 C10 H10B 109.6 . .
N1 C10 C11 110.1(2) . .
H10A C10 H10B 108.2 . .
C11 C10 H10A 109.6 . .
C11 C10 H10B 109.6 . .
N4 C11 C10 109.5(2) . .
N4 C11 H11A 109.8 . .
N4 C11 H11B 109.8 . .
C10 C11 H11A 109.8 . .
C10 C11 H11B 109.8 . .
H11A C11 H11B 108.2 . .
Si2 C12 H12 107.5 . .
C13 C12 Si2 112.8(2) . .
C13 C12 H12 107.5 . .
C13 C12 C14 108.7(3) . .
C14 C12 Si2 112.5(2) . .
C14 C12 H12 107.5 . .
C12 C13 H13A 109.5 . .
C12 C13 H13B 109.5 . .
C12 C13 H13C 109.5 . .
H13A C13 H13B 109.5 . .
H13A C13 H13C 109.5 . .
H13B C13 H13C 109.5 . .
C12 C14 H14A 109.5 . .
C12 C14 H14B 109.5 . .
C12 C14 H14C 109.5 . .
H14A C14 H14B 109.5 . .
H14A C14 H14C 109.5 . .
H14B C14 H14C 109.5 . .
Si2 C15 H15 106.0 . .
C16 C15 Si2 113.9(3) . .
C16 C15 H15 106.0 . .
C17 C15 Si2 115.2(3) . .
C17 C15 H15 106.0 . .
C17 C15 C16 109.0(3) . .
C15 C16 H16A 109.5 . .
C15 C16 H16B 109.5 . .
C15 C16 H16C 109.5 . .
H16A C16 H16B 109.5 . .
H16A C16 H16C 109.5 . .
H16B C16 H16C 109.5 . .
C15 C17 H17A 109.5 . .
C15 C17 H17B 109.5 . .
C15 C17 H17C 109.5 . .
H17A C17 H17B 109.5 . .
H17A C17 H17C 109.5 . .
H17B C17 H17C 109.5 . .
Si2 C18 H18 105.1 . .
C19 C18 Si2 116.1(2) . .
C19 C18 H18 105.1 . .
C19 C18 C20 108.8(3) . .
C20 C18 Si2 115.5(2) . .
C20 C18 H18 105.1 . .
C18 C19 H19A 109.5 . .
C18 C19 H19B 109.5 . .
C18 C19 H19C 109.5 . .
H19A C19 H19B 109.5 . .
H19A C19 H19C 109.5 . .
H19B C19 H19C 109.5 . .
C18 C20 H20A 109.5 . .
C18 C20 H20B 109.5 . .
C18 C20 H20C 109.5 . .
H20A C20 H20B 109.5 . .
H20A C20 H20C 109.5 . .
H20B C20 H20C 109.5 . .
N2 C21 H21A 109.5 . .
N2 C21 H21B 109.5 . .
N2 C21 C22 110.8(2) . .
H21A C21 H21B 108.1 . .
C22 C21 H21A 109.5 . .
C22 C21 H21B 109.5 . .
N4 C22 C21 109.5(2) . .
N4 C22 H22A 109.8 . .
N4 C22 H22B 109.8 . .
C21 C22 H22A 109.8 . .
C21 C22 H22B 109.8 . .
H22A C22 H22B 108.2 . .
Si3 C23 H23 105.7 . .
C24 C23 Si3 116.1(3) . .
C24 C23 H23 105.7 . .
C24 C23 C25 109.1(3) . .
C25 C23 Si3 113.7(2) . .
C25 C23 H23 105.7 . .
C23 C24 H24A 109.5 . .
C23 C24 H24B 109.5 . .
C23 C24 H24C 109.5 . .
H24A C24 H24B 109.5 . .
H24A C24 H24C 109.5 . .
H24B C24 H24C 109.5 . .
C23 C25 H25A 109.5 . .
C23 C25 H25B 109.5 . .
C23 C25 H25C 109.5 . .
H25A C25 H25B 109.5 . .
H25A C25 H25C 109.5 . .
H25B C25 H25C 109.5 . .
Si3 C26 H26 107.1 . .
C27 C26 Si3 113.3(2) . .
C27 C26 H26 107.1 . .
C27 C26 C28 109.7(3) . .
C28 C26 Si3 112.2(2) . .
C28 C26 H26 107.1 . .
Na1 C27 H27A 68.2 3_775 .
Na1 C27 H27B 109.1 3_775 .
C26 C27 Na1 139.4(2) . 3_775
C26 C27 H27A 109.5 . .
C26 C27 H27B 109.5 . .
C26 C27 H27C 109.5 . .
H27A C27 H27B 109.5 . .
H27A C27 H27C 109.5 . .
H27B C27 H27C 109.5 . .
C26 C28 H28A 109.5 . .
C26 C28 H28B 109.5 . .
C26 C28 H28C 109.5 . .
H28A C28 H28B 109.5 . .
H28A C28 H28C 109.5 . .
H28B C28 H28C 109.5 . .
Si3 C29 H29 105.8 . .
C30 C29 Si3 114.9(3) . .
C30 C29 H29 105.8 . .
C31 C29 Si3 114.6(2) . .
C31 C29 H29 105.8 . .
C31 C29 C30 109.2(3) . .
C29 C30 H30A 109.5 . .
C29 C30 H30B 109.5 . .
C29 C30 H30C 109.5 . .
H30A C30 H30B 109.5 . .
H30A C30 H30C 109.5 . .
H30B C30 H30C 109.5 . .
C29 C31 H31A 109.5 . .
C29 C31 H31B 109.5 . .
C29 C31 H31C 109.5 . .
H31A C31 H31B 109.5 . .
H31A C31 H31C 109.5 . .
H31B C31 H31C 109.5 . .
N3 C32 H32A 109.4 . .
N3 C32 H32B 109.4 . .
N3 C32 C33 111.0(3) . .
H32A C32 H32B 108.0 . .
C33 C32 H32A 109.4 . .
C33 C32 H32B 109.4 . .
N4 C33 C32 110.4(2) . .
N4 C33 H33A 109.6 . .
N4 C33 H33B 109.6 . .
C32 C33 H33A 109.6 . .
C32 C33 H33B 109.6 . .
H33A C33 H33B 108.1 . .

loop_
_geom_bond_atom_site_label_1
_geom_bond_atom_site_label_2
_geom_bond_distance
_geom_bond_site_symmetry_2
U1 N1 2.315(2) .
U1 N2 2.333(2) .
U1 N3 2.320(2) .
U1 N4 2.681(2) .
U1 N5 2.107(2) .
Si1 N1 1.719(2) .
Si1 C1 1.905(3) .
Si1 C4 1.916(3) .
Si1 C7 1.903(3) .
Si2 N2 1.721(2) .
Si2 C12 1.906(4) .
Si2 C15 1.890(3) .
Si2 C18 1.907(3) .
Si3 N3 1.725(3) .
Si3 C23 1.902(3) .
Si3 C26 1.912(3) .
Si3 C29 1.903(3) .
Na1 N5 2.363(3) .
Na1 N5 2.362(3) 3_775
Na1 H5 2.68(3) .
N1 C10 1.479(3) .
N2 C21 1.489(3) .
N3 C32 1.483(4) .
N4 C11 1.480(4) .
N4 C22 1.481(4) .
N4 C33 1.490(4) .
N5 Na1 2.362(3) 3_775
N5 H5 0.970(10) .
C1 H1 1.0000 .
C1 C2 1.541(4) .
C1 C3 1.534(4) .
C2 H2A 0.9800 .
C2 H2B 0.9800 .
C2 H2C 0.9800 .
C3 H3A 0.9800 .
C3 H3B 0.9800 .
C3 H3C 0.9800 .
C4 H4 1.0000 .
C4 C5 1.535(4) .
C4 C6 1.521(5) .
C5 H5A 0.9800 .
C5 H5B 0.9800 .
C5 H5C 0.9800 .
C6 H6A 0.9800 .
C6 H6B 0.9800 .
C6 H6C 0.9800 .
C7 H7 1.0000 .
C7 C8 1.524(5) .
C7 C9 1.541(5) .
C8 H8A 0.9800 .
C8 H8B 0.9800 .
C8 H8C 0.9800 .
C9 H9A 0.9800 .
C9 H9B 0.9800 .
C9 H9C 0.9800 .
C10 H10A 0.9900 .
C10 H10B 0.9900 .
C10 C11 1.518(4) .
C11 H11A 0.9900 .
C11 H11B 0.9900 .
C12 H12 1.0000 .
C12 C13 1.528(5) .
C12 C14 1.533(4) .
C13 H13A 0.9800 .
C13 H13B 0.9800 .
C13 H13C 0.9800 .
C14 H14A 0.9800 .
C14 H14B 0.9800 .
C14 H14C 0.9800 .
C15 H15 1.0000 .
C15 C16 1.536(5) .
C15 C17 1.532(6) .
C16 H16A 0.9800 .
C16 H16B 0.9800 .
C16 H16C 0.9800 .
C17 H17A 0.9800 .
C17 H17B 0.9800 .
C17 H17C 0.9800 .
C18 H18 1.0000 .
C18 C19 1.532(5) .
C18 C20 1.536(5) .
C19 H19A 0.9800 .
C19 H19B 0.9800 .
C19 H19C 0.9800 .
C20 H20A 0.9800 .
C20 H20B 0.9800 .
C20 H20C 0.9800 .
C21 H21A 0.9900 .
C21 H21B 0.9900 .
C21 C22 1.518(4) .
C22 H22A 0.9900 .
C22 H22B 0.9900 .
C23 H23 1.0000 .
C23 C24 1.522(5) .
C23 C25 1.533(4) .
C24 H24A 0.9800 .
C24 H24B 0.9800 .
C24 H24C 0.9800 .
C25 H25A 0.9800 .
C25 H25B 0.9800 .
C25 H25C 0.9800 .
C26 H26 1.0000 .
C26 C27 1.530(4) .
C26 C28 1.534(5) .
C27 Na1 3.090(4) 3_775
C27 H27A 0.9800 .
C27 H27B 0.9800 .
C27 H27C 0.9800 .
C28 H28A 0.9800 .
C28 H28B 0.9800 .
C28 H28C 0.9800 .
C29 H29 1.0000 .
C29 C30 1.524(5) .
C29 C31 1.522(5) .
C30 H30A 0.9800 .
C30 H30B 0.9800 .
C30 H30C 0.9800 .
C31 H31A 0.9800 .
C31 H31B 0.9800 .
C31 H31C 0.9800 .
C32 H32A 0.9900 .
C32 H32B 0.9900 .
C32 C33 1.514(5) .
C33 H33A 0.9900 .
C33 H33B 0.9900 .

loop_
_geom_torsion_atom_site_label_1
_geom_torsion_atom_site_label_2
_geom_torsion_atom_site_label_3
_geom_torsion_atom_site_label_4
_geom_torsion
_geom_torsion_site_symmetry_4
U1 N1 C10 C11 62.3(2) .
U1 N2 C21 C22 65.5(2) .
U1 N3 C32 C33 61.8(3) .
U1 N4 C11 C10 27.9(2) .
U1 N4 C22 C21 26.2(3) .
U1 N4 C33 C32 27.4(3) .
Si1 N1 C10 C11 -114.1(2) .
Si2 N2 C21 C22 -112.7(2) .
Si3 N3 C32 C33 -116.7(2) .
Si3 C26 C27 Na1 15.0(5) 3_775
N1 C10 C11 N4 -59.7(3) .
N2 Si2 C15 C16 171.4(3) .
N2 Si2 C15 C17 -61.7(3) .
N2 C21 C22 N4 -62.2(3) .
N3 C32 C33 N4 -60.2(3) .
C1 Si1 N1 U1 -6.6(2) .
C1 Si1 N1 C10 168.9(2) .
C4 Si1 N1 U1 -130.07(17) .
C4 Si1 N1 C10 45.4(2) .
C7 Si1 N1 U1 110.40(18) .
C7 Si1 N1 C10 -74.1(2) .
C11 N4 C22 C21 -91.4(3) .
C11 N4 C33 C32 144.7(3) .
C12 Si2 N2 U1 106.22(19) .
C12 Si2 N2 C21 -76.3(2) .
C12 Si2 C15 C16 50.2(3) .
C12 Si2 C15 C17 177.2(3) .
C15 Si2 N2 U1 -10.3(2) .
C15 Si2 N2 C21 167.3(2) .
C18 Si2 N2 U1 -134.95(18) .
C18 Si2 N2 C21 42.6(2) .
C18 Si2 C15 C16 -65.6(4) .
C18 Si2 C15 C17 61.4(3) .
C22 N4 C11 C10 144.9(2) .
C22 N4 C33 C32 -89.0(3) .
C23 Si3 N3 U1 -15.1(2) .
C23 Si3 N3 C32 163.0(2) .
C26 Si3 N3 U1 102.09(19) .
C26 Si3 N3 C32 -79.7(3) .
C28 C26 C27 Na1 -111.4(4) 3_775
C29 Si3 N3 U1 -140.39(18) .
C29 Si3 N3 C32 37.8(3) .
C33 N4 C11 C10 -88.6(3) .
C33 N4 C22 C21 142.3(2) .
